data_2224512
loop_
_publ_author_name
'H\"okelek, Tuncer'
'Dal, Hakan'
'Tercan, Bar\?i\,s'
'Aybirdi, \"Ozg\"ur'
'Necefo\(glu, Hacali'

_publ_section_title
Tetrakis[\m-4-(dimethylamino)benzoato-\k^2^<i>O</i>:<i>O</i>']bis[(<i>N</i>,<i>N</i>-diethylnicotinamide-\k<i>N</i>^1^)zinc(II)]
_journal_coeditor_code XU2669
_journal_issue 12
_journal_name_full 'Acta Crystallographica Section E'
_journal_page_first m1582
_journal_page_last m1583
_journal_paper_doi 10.1107/S1600536809047473
_journal_volume 65
_journal_year 2009
_chemical_formula_iupac '[Zn2 (C9 H10 N O2)4 (C10 H14 N2 O)2]'
_chemical_formula_moiety 'C56 H68 N8 O10 Zn2'
_chemical_formula_sum 'C56 H68 N8 O10 Zn2'
_chemical_formula_weight 1143.96
_chemical_name_systematic
;
Tetrakis[\m-4-(dimethylamino)benzoato-
\k^2^<i>O</i>:<i>O</i>']bis[(<i>N</i>,<i>N</i>-diethylnicotinamide-
\k<i>N</i>^1^)zinc(II)]
;
_space_group_IT_number 2
_symmetry_cell_setting triclinic
_symmetry_space_group_name_Hall '-P 1'
_symmetry_space_group_name_H-M 'P -1'
_atom_sites_solution_hydrogens geom
_atom_sites_solution_primary direct
_atom_sites_solution_secondary difmap
_audit_creation_method SHELXL-97
_cell_angle_alpha 112.348(3)
_cell_angle_beta 109.236(2)
_cell_angle_gamma 95.728(2)
_cell_formula_units_Z 1
_cell_length_a 9.2731(6)
_cell_length_b 13.2340(8)
_cell_length_c 13.4756(8)
_cell_measurement_reflns_used 9870
_cell_measurement_temperature 294(2)
_cell_measurement_theta_max 28.30
_cell_measurement_theta_min 2.41
_cell_volume 1395.33(16)
_computing_cell_refinement 'SAINT (Bruker, 2007)'
_computing_data_collection 'APEX2 (Bruker, 2007)'
_computing_data_reduction 'SAINT (Bruker, 2007)'
_computing_molecular_graphics 'ORTEP-3 for Windows (Farrugia, 1997)'
_computing_publication_material 'WinGX (Farrugia, 1999) and PLATON (Spek, 2009)'
_computing_structure_refinement 'SHELXL97 (Sheldrick, 2008)'
_computing_structure_solution 'SHELXS97 (Sheldrick, 2008)'
_diffrn_ambient_temperature 294(2)
_diffrn_measured_fraction_theta_full 0.990
_diffrn_measured_fraction_theta_max 0.990
_diffrn_measurement_device_type 'Bruker Kappa APEXII CCD area-detector'
_diffrn_measurement_method '\f and \w'
_diffrn_radiation_monochromator graphite
_diffrn_radiation_source 'fine-focus sealed tube'
_diffrn_radiation_type MoK\a
_diffrn_radiation_wavelength 0.71073
_diffrn_reflns_av_R_equivalents 0.0292
_diffrn_reflns_av_sigmaI/netI 0.0298
_diffrn_reflns_limit_h_max 12
_diffrn_reflns_limit_h_min -12
_diffrn_reflns_limit_k_max 17
_diffrn_reflns_limit_k_min -16
_diffrn_reflns_limit_l_max 17
_diffrn_reflns_limit_l_min -17
_diffrn_reflns_number 24970
_diffrn_reflns_theta_full 28.33
_diffrn_reflns_theta_max 28.33
_diffrn_reflns_theta_min 1.72
_diffrn_standards_number 0
_exptl_absorpt_coefficient_mu 0.924
_exptl_absorpt_correction_T_max 0.791
_exptl_absorpt_correction_T_min 0.681
_exptl_absorpt_correction_type multi-scan
_exptl_absorpt_process_details '(SADABS; Bruker, 2005)'
_exptl_crystal_colour colorless
_exptl_crystal_density_diffrn 1.361
_exptl_crystal_density_method 'not measured'
_exptl_crystal_description block
_exptl_crystal_F_000 600
_exptl_crystal_size_max 0.52
_exptl_crystal_size_mid 0.35
_exptl_crystal_size_min 0.25
_refine_diff_density_max 0.235
_refine_diff_density_min -0.431
_refine_ls_extinction_method none
_refine_ls_goodness_of_fit_ref 1.056
_refine_ls_hydrogen_treatment constr
_refine_ls_matrix_type full
_refine_ls_number_parameters 349
_refine_ls_number_reflns 6877
_refine_ls_number_restraints 0
_refine_ls_restrained_S_all 1.056
_refine_ls_R_factor_all 0.0446
_refine_ls_R_factor_gt 0.0328
_refine_ls_shift/su_max 0.001
_refine_ls_shift/su_mean 0.000
_refine_ls_structure_factor_coef Fsqd
_refine_ls_weighting_details 'calc w=1/[\s^2^(Fo^2^)+(0.0476P)^2^+0.2013P] where P=(Fo^2^+2Fc^2^)/3'
_refine_ls_weighting_scheme calc
_refine_ls_wR_factor_gt 0.0844
_refine_ls_wR_factor_ref 0.0899
_reflns_number_gt 5749
_reflns_number_total 6877
_reflns_threshold_expression I>2\s(I)
_cod_data_source_file xu2669.cif
_cod_data_source_block I
_cod_database_code 2224512
_cod_database_fobs_code 2224512

loop_
_symmetry_equiv_pos_as_xyz
'x, y, z'
'-x, -y, -z'

loop_
_atom_site_type_symbol
_atom_site_label
_atom_site_fract_x
_atom_site_fract_y
_atom_site_fract_z
_atom_site_U_iso_or_equiv
_atom_site_adp_type
_atom_site_calc_flag
_atom_site_refinement_flags
_atom_site_occupancy
_atom_site_disorder_assembly
_atom_site_disorder_group
Zn Zn1 0.647429(19) 0.587023(15) 0.565621(14) 0.03318(7) Uani d . 1 . .
N N1 0.0447(2) 0.97057(18) 0.3697(2) 0.0740(6) Uani d . 1 . .
N N2 0.3784(2) 0.63356(17) 1.11287(14) 0.0626(5) Uani d . 1 . .
N N3 0.88138(15) 0.67128(11) 0.64273(11) 0.0336(3) Uani d . 1 . .
N N4 1.16916(19) 0.90139(14) 1.01779(14) 0.0529(4) Uani d . 1 . .
O O1 0.52598(14) 0.69380(11) 0.52284(11) 0.0495(3) Uani d . 1 . .
O O2 0.58984(16) 0.62604(11) 0.70601(11) 0.0514(3) Uani d . 1 . .
O O3 1.2203(3) 1.00113(14) 0.92564(15) 0.0984(7) Uani d . 1 . .
O O4 0.69851(15) 0.44310(11) 0.57910(12) 0.0515(3) Uani d . 1 . .
O O5 0.63255(15) 0.51278(12) 0.39761(10) 0.0542(3) Uani d . 1 . .
C C1 0.3792(2) 0.65704(15) 0.46130(14) 0.0387(4) Uani d . 1 . .
C C2 0.29154(19) 0.73827(14) 0.43619(14) 0.0375(4) Uani d . 1 . .
C C3 0.1306(2) 0.70435(16) 0.36591(16) 0.0466(4) Uani d . 1 . .
H H3 0.0769 0.6287 0.3333 0.056 Uiso calc R 1 . .
C C4 0.0491(2) 0.77940(18) 0.34350(18) 0.0533(5) Uani d . 1 . .
H H4 -0.0584 0.7536 0.2961 0.064 Uiso calc R 1 . .
C C5 0.1243(2) 0.89438(17) 0.39039(18) 0.0499(4) Uani d . 1 . .
C C6 0.2864(2) 0.92796(17) 0.46138(18) 0.0512(5) Uani d . 1 . .
H H6 0.3409 1.0035 0.4947 0.061 Uiso calc R 1 . .
C C7 0.3659(2) 0.85148(16) 0.48263(16) 0.0453(4) Uani d . 1 . .
H H7 0.4734 0.8767 0.5299 0.054 Uiso calc R 1 . .
C C8 0.1256(3) 1.0887(2) 0.4196(2) 0.0767(7) Uani d . 1 . .
H H8A 0.0508 1.1301 0.3992 0.115 Uiso calc R 1 . .
H H8B 0.2045 1.0961 0.3895 0.115 Uiso calc R 1 . .
H H8C 0.1752 1.1183 0.5032 0.115 Uiso calc R 1 . .
C C9 -0.1234(3) 0.9381(2) 0.3032(2) 0.0778(7) Uani d . 1 . .
H H9A -0.1586 1.0036 0.3019 0.117 Uiso calc R 1 . .
H H9B -0.1759 0.9056 0.3388 0.117 Uiso calc R 1 . .
H H9C -0.1478 0.8836 0.2247 0.117 Uiso calc R 1 . .
C C10 0.4677(2) 0.56674(16) 0.69715(14) 0.0418(4) Uani d . 1 . .
C C11 0.43798(19) 0.58899(15) 0.80439(14) 0.0398(4) Uani d . 1 . .
C C12 0.3197(2) 0.51570(17) 0.80381(15) 0.0486(4) Uani d . 1 . .
H H12 0.2529 0.4548 0.7334 0.058 Uiso calc R 1 . .
C C13 0.2979(2) 0.53000(18) 0.90376(17) 0.0531(5) Uani d . 1 . .
H H13 0.2169 0.4791 0.8997 0.064 Uiso calc R 1 . .
C C14 0.3962(2) 0.62048(17) 1.01199(15) 0.0478(4) Uani d . 1 . .
C C15 0.5102(2) 0.69743(18) 1.01119(15) 0.0530(5) Uani d . 1 . .
H H15 0.5735 0.7608 1.0805 0.064 Uiso calc R 1 . .
C C16 0.5308(2) 0.68143(17) 0.91032(15) 0.0474(4) Uani d . 1 . .
H H16 0.6087 0.7337 0.9131 0.057 Uiso calc R 1 . .
C C17 0.4929(3) 0.7180(2) 1.22593(18) 0.0795(7) Uani d . 1 . .
H H17A 0.4760 0.7042 1.2867 0.119 Uiso calc R 1 . .
H H17B 0.4808 0.7918 1.2350 0.119 Uiso calc R 1 . .
H H17C 0.5977 0.7140 1.2310 0.119 Uiso calc R 1 . .
C C18 0.2607(3) 0.5536(2) 1.1128(2) 0.0754(7) Uani d . 1 . .
H H18A 0.2701 0.5743 1.1916 0.113 Uiso calc R 1 . .
H H18B 0.2763 0.4793 1.0808 0.113 Uiso calc R 1 . .
H H18C 0.1572 0.5539 1.0661 0.113 Uiso calc R 1 . .
C C19 0.94694(19) 0.75356(14) 0.75189(14) 0.0369(4) Uani d . 1 . .
H H19 0.8823 0.7750 0.7921 0.044 Uiso calc R 1 . .
C C20 1.1054(2) 0.80823(15) 0.80792(15) 0.0427(4) Uani d . 1 . .
C C21 1.2004(2) 0.77375(18) 0.74711(18) 0.0539(5) Uani d . 1 . .
H H21 1.3080 0.8089 0.7816 0.065 Uiso calc R 1 . .
C C22 1.1348(2) 0.68765(18) 0.63601(18) 0.0537(5) Uani d . 1 . .
H H22 1.1976 0.6621 0.5951 0.064 Uiso calc R 1 . .
C C23 0.9753(2) 0.63968(15) 0.58606(15) 0.0416(4) Uani d . 1 . .
H H23 0.9305 0.5829 0.5097 0.050 Uiso calc R 1 . .
C C24 1.1705(2) 0.91161(17) 0.92357(17) 0.0536(5) Uani d . 1 . .
C C25 1.2270(3) 1.0051(2) 1.1274(2) 0.0837(8) Uani d . 1 . .
H H25A 1.1758 0.9954 1.1766 0.100 Uiso calc R 1 . .
H H25B 1.1973 1.0667 1.1101 0.100 Uiso calc R 1 . .
C C26 1.4002(4) 1.0362(3) 1.1927(3) 0.1230(13) Uani d . 1 . .
H H26A 1.4314 1.1060 1.2619 0.184 Uiso calc R 1 . .
H H26B 1.4518 1.0449 1.1442 0.184 Uiso calc R 1 . .
H H26C 1.4299 0.9777 1.2144 0.184 Uiso calc R 1 . .
C C27 1.1366(3) 0.79420(19) 1.02381(18) 0.0609(5) Uani d . 1 . .
H H27A 1.2212 0.7969 1.0912 0.073 Uiso calc R 1 . .
H H27B 1.1368 0.7341 0.9545 0.073 Uiso calc R 1 . .
C C28 0.9820(4) 0.7661(3) 1.0327(3) 0.0990(9) Uani d . 1 . .
H H28A 0.9775 0.7036 1.0522 0.149 Uiso calc R 1 . .
H H28B 0.8967 0.7463 0.9591 0.149 Uiso calc R 1 . .
H H28C 0.9729 0.8306 1.0926 0.149 Uiso calc R 1 . .

loop_
_atom_site_aniso_label
_atom_site_aniso_U_11
_atom_site_aniso_U_22
_atom_site_aniso_U_33
_atom_site_aniso_U_12
_atom_site_aniso_U_13
_atom_site_aniso_U_23
Zn1 0.02904(10) 0.03429(12) 0.03032(10) 0.00543(7) 0.01153(7) 0.00929(8)
N1 0.0647(12) 0.0723(13) 0.1079(16) 0.0331(10) 0.0319(11) 0.0608(12)
N2 0.0671(11) 0.0820(13) 0.0420(9) 0.0147(10) 0.0313(8) 0.0238(9)
N3 0.0325(6) 0.0324(7) 0.0342(7) 0.0087(5) 0.0142(5) 0.0120(6)
N4 0.0554(10) 0.0441(9) 0.0426(8) 0.0082(7) 0.0161(7) 0.0065(7)
O1 0.0403(7) 0.0488(8) 0.0577(8) 0.0151(6) 0.0144(6) 0.0253(6)
O2 0.0586(8) 0.0561(8) 0.0402(7) 0.0107(6) 0.0297(6) 0.0145(6)
O3 0.1420(17) 0.0466(10) 0.0616(10) -0.0197(10) 0.0089(10) 0.0166(8)
O4 0.0514(7) 0.0395(7) 0.0664(8) 0.0141(6) 0.0237(6) 0.0253(6)
O5 0.0479(7) 0.0726(9) 0.0298(6) 0.0141(7) 0.0151(5) 0.0108(6)
C1 0.0444(9) 0.0414(10) 0.0387(9) 0.0150(7) 0.0233(7) 0.0191(8)
C2 0.0395(8) 0.0417(9) 0.0381(8) 0.0118(7) 0.0197(7) 0.0202(7)
C3 0.0426(9) 0.0424(10) 0.0513(10) 0.0073(8) 0.0159(8) 0.0204(8)
C4 0.0403(9) 0.0593(13) 0.0585(12) 0.0129(9) 0.0130(8) 0.0296(10)
C5 0.0522(11) 0.0547(12) 0.0596(12) 0.0221(9) 0.0271(9) 0.0358(10)
C6 0.0538(11) 0.0411(10) 0.0640(12) 0.0108(8) 0.0240(9) 0.0284(9)
C7 0.0398(9) 0.0465(10) 0.0510(10) 0.0085(8) 0.0173(8) 0.0241(9)
C8 0.0995(19) 0.0644(16) 0.0989(19) 0.0435(14) 0.0491(16) 0.0549(15)
C9 0.0682(15) 0.104(2) 0.0950(19) 0.0481(15) 0.0366(14) 0.0672(17)
C10 0.0423(9) 0.0517(11) 0.0345(8) 0.0217(8) 0.0190(7) 0.0166(8)
C11 0.0367(8) 0.0509(10) 0.0323(8) 0.0161(7) 0.0164(7) 0.0153(7)
C12 0.0471(10) 0.0517(11) 0.0359(9) 0.0081(8) 0.0150(8) 0.0107(8)
C13 0.0522(11) 0.0602(12) 0.0469(10) 0.0069(9) 0.0250(9) 0.0210(9)
C14 0.0488(10) 0.0608(12) 0.0391(9) 0.0194(9) 0.0243(8) 0.0203(9)
C15 0.0483(10) 0.0634(13) 0.0322(9) 0.0059(9) 0.0166(8) 0.0075(9)
C16 0.0410(9) 0.0574(12) 0.0374(9) 0.0070(8) 0.0191(7) 0.0128(8)
C17 0.0939(18) 0.100(2) 0.0390(11) 0.0174(15) 0.0317(12) 0.0223(12)
C18 0.0869(17) 0.0942(19) 0.0689(15) 0.0242(14) 0.0474(14) 0.0456(15)
C19 0.0358(8) 0.0342(9) 0.0345(8) 0.0068(7) 0.0140(6) 0.0097(7)
C20 0.0384(9) 0.0404(10) 0.0390(9) 0.0039(7) 0.0071(7) 0.0160(8)
C21 0.0300(8) 0.0586(12) 0.0637(12) 0.0058(8) 0.0136(8) 0.0234(10)
C22 0.0401(9) 0.0651(13) 0.0621(12) 0.0180(9) 0.0298(9) 0.0249(10)
C23 0.0402(9) 0.0431(10) 0.0391(9) 0.0123(7) 0.0197(7) 0.0122(8)
C24 0.0504(11) 0.0419(11) 0.0454(10) 0.0019(8) 0.0044(8) 0.0113(8)
C25 0.108(2) 0.0578(15) 0.0513(13) 0.0038(14) 0.0278(13) -0.0016(11)
C26 0.110(3) 0.107(3) 0.0625(17) -0.029(2) -0.0102(16) 0.0001(16)
C27 0.0666(13) 0.0592(13) 0.0478(11) 0.0142(10) 0.0150(10) 0.0215(10)
C28 0.100(2) 0.110(2) 0.110(2) 0.0161(18) 0.0574(19) 0.061(2)

loop_
_atom_type_symbol
_atom_type_description
_atom_type_scat_dispersion_real
_atom_type_scat_dispersion_imag
_atom_type_scat_source
C C 0.0033 0.0016 'International Tables Vol C Tables 4.2.6.8 and 6.1.1.4'
H H 0.0000 0.0000 'International Tables Vol C Tables 4.2.6.8 and 6.1.1.4'
N N 0.0061 0.0033 'International Tables Vol C Tables 4.2.6.8 and 6.1.1.4'
O O 0.0106 0.0060 'International Tables Vol C Tables 4.2.6.8 and 6.1.1.4'
Zn Zn 0.2839 1.4301 'International Tables Vol C Tables 4.2.6.8 and 6.1.1.4'

loop_
_geom_angle_atom_site_label_1
_geom_angle_atom_site_label_2
_geom_angle_atom_site_label_3
_geom_angle_site_symmetry_1
_geom_angle_site_symmetry_3
_geom_angle
_geom_angle_publ_flag
O1 Zn1 O2 . . 89.01(6) ?
O1 Zn1 O4 . . 161.34(5) ?
O1 Zn1 O5 . . 88.39(6) ?
O1 Zn1 N3 . . 106.31(5) ?
O2 Zn1 O4 . . 89.28(6) ?
O2 Zn1 O5 . . 161.09(6) ?
O2 Zn1 N3 . . 101.76(5) ?
O5 Zn1 O4 . . 87.23(6) ?
N3 Zn1 O4 . . 92.23(5) ?
N3 Zn1 O5 . . 96.95(5) ?
C1 O1 Zn1 . . 118.82(11) ?
C10 O2 Zn1 . . 119.77(11) ?
C1 O4 Zn1 2_666 . 135.03(12) ?
C10 O5 Zn1 2_666 . 134.43(12) ?
C5 N1 C8 . . 120.9(2) ?
C5 N1 C9 . . 121.6(2) ?
C9 N1 C8 . . 117.41(19) ?
C14 N2 C17 . . 120.85(19) ?
C14 N2 C18 . . 121.51(19) ?
C18 N2 C17 . . 116.96(18) ?
C19 N3 Zn1 . . 121.99(11) ?
C19 N3 C23 . . 118.04(14) ?
C23 N3 Zn1 . . 119.85(11) ?
C24 N4 C25 . . 117.08(19) ?
C24 N4 C27 . . 124.81(17) ?
C27 N4 C25 . . 117.48(18) ?
O1 C1 C2 . . 117.78(15) ?
O4 C1 O1 2_666 . 124.74(16) ?
O4 C1 C2 2_666 . 117.47(15) ?
C3 C2 C1 . . 121.68(16) ?
C7 C2 C1 . . 121.40(15) ?
C7 C2 C3 . . 116.92(16) ?
C2 C3 H3 . . 119.1 ?
C4 C3 C2 . . 121.76(17) ?
C4 C3 H3 . . 119.1 ?
C3 C4 C5 . . 121.46(18) ?
C3 C4 H4 . . 119.3 ?
C5 C4 H4 . . 119.3 ?
N1 C5 C4 . . 122.23(19) ?
N1 C5 C6 . . 121.32(19) ?
C6 C5 C4 . . 116.45(17) ?
C5 C6 H6 . . 119.4 ?
C7 C6 C5 . . 121.22(18) ?
C7 C6 H6 . . 119.4 ?
C2 C7 H7 . . 118.9 ?
C6 C7 C2 . . 122.19(17) ?
C6 C7 H7 . . 118.9 ?
N1 C8 H8A . . 109.5 ?
N1 C8 H8B . . 109.5 ?
N1 C8 H8C . . 109.5 ?
H8A C8 H8B . . 109.5 ?
H8A C8 H8C . . 109.5 ?
H8B C8 H8C . . 109.5 ?
N1 C9 H9A . . 109.5 ?
N1 C9 H9B . . 109.5 ?
N1 C9 H9C . . 109.5 ?
H9A C9 H9B . . 109.5 ?
H9A C9 H9C . . 109.5 ?
H9B C9 H9C . . 109.5 ?
O2 C10 O5 . 2_666 124.39(16) ?
O2 C10 C11 . . 118.63(15) ?
O5 C10 C11 2_666 . 116.98(16) ?
C12 C11 C10 . . 121.20(16) ?
C12 C11 C16 . . 117.10(16) ?
C16 C11 C10 . . 121.66(16) ?
C11 C12 H12 . . 118.9 ?
C13 C12 C11 . . 122.17(17) ?
C13 C12 H12 . . 118.9 ?
C12 C13 C14 . . 120.84(18) ?
C12 C13 H13 . . 119.6 ?
C14 C13 H13 . . 119.6 ?
N2 C14 C13 . . 121.29(18) ?
N2 C14 C15 . . 121.92(18) ?
C15 C14 C13 . . 116.77(16) ?
C16 C15 C14 . . 121.46(18) ?
C16 C15 H15 . . 119.3 ?
C14 C15 H15 . . 119.3 ?
C11 C16 H16 . . 119.2 ?
C15 C16 C11 . . 121.52(18) ?
C15 C16 H16 . . 119.2 ?
N2 C17 H17A . . 109.5 ?
N2 C17 H17B . . 109.5 ?
N2 C17 H17C . . 109.5 ?
H17A C17 H17B . . 109.5 ?
H17A C17 H17C . . 109.5 ?
H17B C17 H17C . . 109.5 ?
N2 C18 H18A . . 109.5 ?
N2 C18 H18B . . 109.5 ?
N2 C18 H18C . . 109.5 ?
H18A C18 H18B . . 109.5 ?
H18A C18 H18C . . 109.5 ?
H18B C18 H18C . . 109.5 ?
N3 C19 C20 . . 123.28(15) ?
N3 C19 H19 . . 118.4 ?
C20 C19 H19 . . 118.4 ?
C19 C20 C21 . . 117.52(16) ?
C19 C20 C24 . . 121.55(16) ?
C21 C20 C24 . . 120.41(16) ?
C20 C21 H21 . . 120.2 ?
C22 C21 C20 . . 119.63(16) ?
C22 C21 H21 . . 120.2 ?
C21 C22 C23 . . 118.90(17) ?
C21 C22 H22 . . 120.6 ?
C23 C22 H22 . . 120.6 ?
N3 C23 C22 . . 122.60(16) ?
N3 C23 H23 . . 118.7 ?
C22 C23 H23 . . 118.7 ?
O3 C24 N4 . . 123.26(19) ?
O3 C24 C20 . . 117.73(19) ?
N4 C24 C20 . . 119.00(18) ?
N4 C25 C26 . . 113.3(2) ?
N4 C25 H25A . . 108.9 ?
N4 C25 H25B . . 108.9 ?
C26 C25 H25A . . 108.9 ?
C26 C25 H25B . . 108.9 ?
H25A C25 H25B . . 107.7 ?
C25 C26 H26A . . 109.5 ?
C25 C26 H26B . . 109.5 ?
C25 C26 H26C . . 109.5 ?
H26A C26 H26B . . 109.5 ?
H26A C26 H26C . . 109.5 ?
H26B C26 H26C . . 109.5 ?
N4 C27 C28 . . 113.8(2) ?
N4 C27 H27A . . 108.8 ?
N4 C27 H27B . . 108.8 ?
C28 C27 H27A . . 108.8 ?
C28 C27 H27B . . 108.8 ?
H27A C27 H27B . . 107.7 ?
C27 C28 H28A . . 109.5 ?
C27 C28 H28B . . 109.5 ?
C27 C28 H28C . . 109.5 ?
H28A C28 H28B . . 109.5 ?
H28A C28 H28C . . 109.5 ?
H28B C28 H28C . . 109.5 ?

loop_
_geom_bond_atom_site_label_1
_geom_bond_atom_site_label_2
_geom_bond_site_symmetry_2
_geom_bond_distance
_geom_bond_publ_flag
Zn1 Zn1 2_666 2.8927(4) ?
Zn1 O1 . 2.0265(12) yes
Zn1 O2 . 2.0269(12) yes
Zn1 O4 . 2.0669(12) yes
Zn1 O5 . 2.0459(12) yes
Zn1 N3 . 2.0446(13) yes
O1 C1 . 1.263(2) ?
O2 C10 . 1.255(2) ?
O4 C1 2_666 1.255(2) ?
O5 C10 2_666 1.266(2) ?
N1 C9 . 1.438(3) ?
N1 C8 . 1.447(3) ?
N2 C18 . 1.443(3) ?
N2 C17 . 1.449(3) ?
N3 C19 . 1.334(2) ?
N3 C23 . 1.336(2) ?
N4 C25 . 1.463(3) ?
N4 C27 . 1.459(3) ?
C1 O4 2_666 1.255(2) ?
C2 C1 . 1.484(2) ?
C2 C3 . 1.392(2) ?
C2 C7 . 1.381(2) ?
C3 C4 . 1.369(3) ?
C3 H3 . 0.9300 ?
C4 C5 . 1.403(3) ?
C4 H4 . 0.9300 ?
C5 N1 . 1.366(2) ?
C6 C5 . 1.402(3) ?
C6 H6 . 0.9300 ?
C7 C6 . 1.371(3) ?
C7 H7 . 0.9300 ?
C8 H8A . 0.9600 ?
C8 H8B . 0.9600 ?
C8 H8C . 0.9600 ?
C9 H9A . 0.9600 ?
C9 H9B . 0.9600 ?
C9 H9C . 0.9600 ?
C10 O5 2_666 1.266(2) ?
C11 C10 . 1.485(2) ?
C11 C12 . 1.386(3) ?
C11 C16 . 1.388(2) ?
C12 C13 . 1.373(3) ?
C12 H12 . 0.9300 ?
C13 H13 . 0.9300 ?
C14 N2 . 1.371(2) ?
C14 C13 . 1.404(3) ?
C14 C15 . 1.399(3) ?
C15 C16 . 1.374(2) ?
C15 H15 . 0.9300 ?
C16 H16 . 0.9300 ?
C17 H17A . 0.9600 ?
C17 H17B . 0.9600 ?
C17 H17C . 0.9600 ?
C18 H18A . 0.9600 ?
C18 H18B . 0.9600 ?
C18 H18C . 0.9600 ?
C19 C20 . 1.377(2) ?
C19 H19 . 0.9300 ?
C20 C21 . 1.388(3) ?
C20 C24 . 1.503(2) ?
C21 H21 . 0.9300 ?
C22 C21 . 1.369(3) ?
C22 H22 . 0.9300 ?
C23 C22 . 1.370(2) ?
C23 H23 . 0.9300 ?
C24 O3 . 1.214(3) ?
C24 N4 . 1.331(3) ?
C25 C26 . 1.478(4) ?
C25 H25A . 0.9700 ?
C25 H25B . 0.9700 ?
C26 H26A . 0.9600 ?
C26 H26B . 0.9600 ?
C26 H26C . 0.9600 ?
C27 C28 . 1.500(3) ?
C27 H27A . 0.9700 ?
C27 H27B . 0.9700 ?
C28 H28A . 0.9600 ?
C28 H28B . 0.9600 ?
C28 H28C . 0.9600 ?

loop_
_geom_hbond_atom_site_label_D
_geom_hbond_atom_site_label_H
_geom_hbond_atom_site_label_A
_geom_hbond_site_symmetry_A
_geom_hbond_distance_DH
_geom_hbond_distance_HA
_geom_hbond_distance_DA
_geom_hbond_angle_DHA
_geom_hbond_publ_flag
C23 H23 O5 . 0.93 2.54 3.122(2) 121 yes
C8 H8A Cg3 2_656 0.96 2.77 3.629(3) 150 yes

loop_
_geom_torsion_atom_site_label_1
_geom_torsion_atom_site_label_2
_geom_torsion_atom_site_label_3
_geom_torsion_atom_site_label_4
_geom_torsion_site_symmetry_1
_geom_torsion_site_symmetry_2
_geom_torsion_site_symmetry_3
_geom_torsion_site_symmetry_4
_geom_torsion
_geom_torsion_publ_flag
O2 Zn1 O1 C1 . . . . -86.30(13) ?
O4 Zn1 O1 C1 . . . . -1.5(2) ?
O5 Zn1 O1 C1 . . . . 74.97(13) ?
N3 Zn1 O1 C1 . . . . 171.73(12) ?
O1 Zn1 O2 C10 . . . . 92.13(14) ?
O4 Zn1 O2 C10 . . . . -69.29(14) ?
O5 Zn1 O2 C10 . . . . 10.0(3) ?
N3 Zn1 O2 C10 . . . . -161.42(14) ?
O1 Zn1 O4 C1 . . . 2_666 4.3(3) ?
O2 Zn1 O4 C1 . . . 2_666 89.10(17) ?
O5 Zn1 O4 C1 . . . 2_666 -72.31(17) ?
N3 Zn1 O4 C1 . . . 2_666 -169.16(17) ?
O1 Zn1 O5 C10 . . . 2_666 -88.02(18) ?
O2 Zn1 O5 C10 . . . 2_666 -5.8(3) ?
O4 Zn1 O5 C10 . . . 2_666 73.84(18) ?
N3 Zn1 O5 C10 . . . 2_666 165.75(17) ?
O1 Zn1 N3 C19 . . . . 75.41(13) ?
O1 Zn1 N3 C23 . . . . -108.69(13) ?
O2 Zn1 N3 C19 . . . . -17.02(14) ?
O2 Zn1 N3 C23 . . . . 158.88(13) ?
O4 Zn1 N3 C19 . . . . -106.75(13) ?
O4 Zn1 N3 C23 . . . . 69.15(13) ?
O5 Zn1 N3 C19 . . . . 165.77(13) ?
O5 Zn1 N3 C23 . . . . -18.33(14) ?
Zn1 O1 C1 O4 . . . 2_666 -2.1(2) ?
Zn1 O1 C1 C2 . . . . 176.98(10) ?
Zn1 O2 C10 O5 . . . 2_666 -5.9(3) ?
Zn1 O2 C10 C11 . . . . 173.11(11) ?
Zn1 N3 C19 C20 . . . . 176.95(13) ?
Zn1 N3 C23 C22 . . . . -175.48(15) ?
C19 N3 C23 C22 . . . . 0.6(3) ?
C23 N3 C19 C20 . . . . 1.0(2) ?
C24 N4 C25 C26 . . . . -86.0(3) ?
C27 N4 C25 C26 . . . . 85.3(3) ?
C24 N4 C27 C28 . . . . -110.6(2) ?
C25 N4 C27 C28 . . . . 78.8(3) ?
C3 C2 C1 O1 . . . . 177.84(16) ?
C3 C2 C1 O4 . . . 2_666 -3.0(2) ?
C7 C2 C1 O1 . . . . -2.8(2) ?
C7 C2 C1 O4 . . . 2_666 176.30(16) ?
C1 C2 C3 C4 . . . . 179.40(17) ?
C7 C2 C3 C4 . . . . 0.1(3) ?
C1 C2 C7 C6 . . . . -179.29(17) ?
C3 C2 C7 C6 . . . . 0.1(3) ?
C2 C3 C4 C5 . . . . 0.0(3) ?
C3 C4 C5 N1 . . . . -179.4(2) ?
C3 C4 C5 C6 . . . . -0.2(3) ?
C4 C5 N1 C8 . . . . 179.9(2) ?
C4 C5 N1 C9 . . . . 3.2(3) ?
C6 C5 N1 C8 . . . . 0.7(3) ?
C6 C5 N1 C9 . . . . -176.0(2) ?
C7 C6 C5 N1 . . . . 179.6(2) ?
C7 C6 C5 C4 . . . . 0.3(3) ?
C2 C7 C6 C5 . . . . -0.2(3) ?
C12 C11 C10 O2 . . . . -169.73(18) ?
C12 C11 C10 O5 . . . 2_666 9.4(3) ?
C16 C11 C10 O2 . . . . 7.8(3) ?
C16 C11 C10 O5 . . . 2_666 -173.06(17) ?
C10 C11 C12 C13 . . . . 175.00(17) ?
C16 C11 C12 C13 . . . . -2.7(3) ?
C10 C11 C16 C15 . . . . -175.32(17) ?
C12 C11 C16 C15 . . . . 2.3(3) ?
C11 C12 C13 C14 . . . . -0.2(3) ?
C13 C14 N2 C17 . . . . 171.8(2) ?
C13 C14 N2 C18 . . . . 1.6(3) ?
C15 C14 N2 C17 . . . . -9.6(3) ?
C15 C14 N2 C18 . . . . -179.8(2) ?
N2 C14 C13 C12 . . . . -178.00(19) ?
C15 C14 C13 C12 . . . . 3.3(3) ?
N2 C14 C15 C16 . . . . 177.68(19) ?
C13 C14 C15 C16 . . . . -3.7(3) ?
C14 C15 C16 C11 . . . . 0.9(3) ?
N3 C19 C20 C21 . . . . -1.0(3) ?
N3 C19 C20 C24 . . . . 170.73(17) ?
C19 C20 C21 C22 . . . . -0.5(3) ?
C24 C20 C21 C22 . . . . -172.34(19) ?
C19 C20 C24 O3 . . . . -111.7(2) ?
C19 C20 C24 N4 . . . . 67.5(2) ?
C21 C20 C24 O3 . . . . 59.8(3) ?
C21 C20 C24 N4 . . . . -121.0(2) ?
C23 C22 C21 C20 . . . . 2.0(3) ?
N3 C23 C22 C21 . . . . -2.0(3) ?
O3 C24 N4 C25 . . . . 1.9(3) ?
O3 C24 N4 C27 . . . . -168.7(2) ?
C20 C24 N4 C25 . . . . -177.29(19) ?
C20 C24 N4 C27 . . . . 12.1(3) ?
